data_1530224
loop_
_publ_author_name
'Kuhs, W.F.'
'Finney, J.L.'
'Vettier, C.'
'Bliss, D.V.'

_publ_section_title
;
 Structure and hydrogen ordering in ices VI, VII, and VIII by neutron
 powder diffraction
;
_journal_name_full 'Journal of Chemical Physics'
_journal_page_first 3612
_journal_page_last 3623
_journal_volume 81
_journal_year 1984
_chemical_formula_sum 'D2 O'
_space_group_IT_number 141
_symmetry_space_group_name_Hall '-I 4bd 2'
_symmetry_space_group_name_H-M 'I 41/a m d :2'
_cell_angle_alpha 90
_cell_angle_beta 90
_cell_angle_gamma 90
_cell_formula_units_Z 8
_cell_length_a 4.656
_cell_length_b 4.656
_cell_length_c 6.775
_cell_volume 146.871
_citation_journal_id_ASTM JCPSA6
_cod_data_source_file Kuhs_JCPSA6_1984_1107.cif
_cod_data_source_block D2O1
_cod_original_cell_volume 146.8707
_cod_original_formula_sum 'D2 O1'
_cod_database_code 1530224

loop_
_symmetry_equiv_pos_as_xyz
x,y,z
-y+1/4,x+3/4,z+1/4
-x+1/2,-y,z+1/2
y+1/4,-x+1/4,z+3/4
x,-y,-z
y+1/4,x+3/4,-z+1/4
-x+1/2,y,-z+1/2
-y+1/4,-x+1/4,-z+3/4
-x,-y,-z
y-1/4,-x-3/4,-z-1/4
x-1/2,y,-z-1/2
-y-1/4,x-1/4,-z-3/4
-x,y,z
-y-1/4,-x-3/4,z-1/4
x-1/2,-y,z-1/2
y-1/4,x-1/4,z-3/4
x+1/2,y+1/2,z+1/2
-y+3/4,x+5/4,z+3/4
-x+1,-y+1/2,z+1
y+3/4,-x+3/4,z+5/4
x+1/2,-y+1/2,-z+1/2
y+3/4,x+5/4,-z+3/4
-x+1,y+1/2,-z+1
-y+3/4,-x+3/4,-z+5/4
-x+1/2,-y+1/2,-z+1/2
y+1/4,-x-1/4,-z+1/4
x,y+1/2,-z
-y+1/4,x+1/4,-z-1/4
-x+1/2,y+1/2,z+1/2
-y+1/4,-x-1/4,z+1/4
x,-y+1/2,z
y+1/4,x+1/4,z-1/4

loop_
_atom_site_label
_atom_site_type_symbol
_atom_site_fract_x
_atom_site_fract_y
_atom_site_fract_z
_atom_site_occupancy
_atom_site_U_iso_or_equiv
O1 O-2 0 0.25 0.1071 1 0.0
D1 D+1 0 0.4157 0.1935 1 0.0
